data_2018944
loop_
_publ_author_name
'Zhang, Yue-Feng'
'Ma, Jian-Ping'
'Liu, Qi-Kui'
'Dong, Yu-Bin'

_publ_section_title
;
 Two one-dimensional coordination polymers generated from a new
 benzimidazole bridging ligand and Cd<i>X</i>~2~ (<i>X</i> = Br and I)
;
_journal_coeditor_code EG3111
_journal_issue 5
_journal_name_full 'Acta Crystallographica Section C'
_journal_page_first 476
_journal_page_last 479
_journal_paper_doi 10.1107/S0108270113006471
_journal_volume 69
_journal_year 2013
_chemical_formula_iupac '[Cd Br2 (C24 H18 N4)] , H2 O'
_chemical_formula_moiety 'C24 H18 Br2 Cd N4, H2 O'
_chemical_formula_sum 'C24 H20 Br2 Cd N4 O'
_chemical_formula_weight 652.66
_chemical_name_systematic
'<i>catena</i>-Poly[[[dibromidocadmium(II)]-\m~3~-1-[(pyridin-3-yl)methyl]-2-[4-(pyridin-3-yl)phenyl]-1<i>H</i>-benzimidazole] monohydrate]'
_space_group_IT_number 2
_symmetry_cell_setting triclinic
_symmetry_space_group_name_Hall '-P 1'
_symmetry_space_group_name_H-M 'P -1'
_atom_sites_solution_hydrogens geom
_atom_sites_solution_primary direct
_atom_sites_solution_secondary difmap
_audit_creation_method SHELXL97
_cell_angle_alpha 101.504(3)
_cell_angle_beta 107.424(3)
_cell_angle_gamma 99.561(3)
_cell_formula_units_Z 2
_cell_length_a 9.379(2)
_cell_length_b 10.023(2)
_cell_length_c 13.773(3)
_cell_measurement_reflns_used 3305
_cell_measurement_temperature 298(2)
_cell_measurement_theta_max 28.075
_cell_measurement_theta_min 2.284
_cell_volume 1174.7(4)
_computing_cell_refinement 'SMART (Bruker, 2003)'
_computing_data_collection 'SMART (Bruker, 2003)'
_computing_data_reduction 'SAINT (Bruker, 2003)'
_computing_molecular_graphics 'SHELXTL (Sheldrick, 2008)'
_computing_publication_material 'SHELXTL (Sheldrick, 2008)'
_computing_structure_refinement 'SHELXL97 (Sheldrick, 2008)'
_computing_structure_solution 'SHELXS97 (Sheldrick, 2008)'
_diffrn_ambient_temperature 298(2)
_diffrn_measured_fraction_theta_full 0.975
_diffrn_measured_fraction_theta_max 0.975
_diffrn_measurement_device_type 'Bruker SMART CCD area-detector'
_diffrn_measurement_method '\f and \w'
_diffrn_radiation_monochromator graphite
_diffrn_radiation_source 'fine-focus sealed tube'
_diffrn_radiation_type MoK\a
_diffrn_radiation_wavelength 0.71073
_diffrn_reflns_av_R_equivalents 0.0314
_diffrn_reflns_av_sigmaI/netI 0.0722
_diffrn_reflns_limit_h_max 10
_diffrn_reflns_limit_h_min -11
_diffrn_reflns_limit_k_max 12
_diffrn_reflns_limit_k_min -10
_diffrn_reflns_limit_l_max 16
_diffrn_reflns_limit_l_min -14
_diffrn_reflns_number 6132
_diffrn_reflns_theta_full 25.50
_diffrn_reflns_theta_max 25.50
_diffrn_reflns_theta_min 1.61
_exptl_absorpt_coefficient_mu 4.355
_exptl_absorpt_correction_T_max 0.6230
_exptl_absorpt_correction_T_min 0.3752
_exptl_absorpt_correction_type multi-scan
_exptl_absorpt_process_details '(SADABS; Bruker, 2003)'
_exptl_crystal_colour colourless
_exptl_crystal_density_diffrn 1.845
_exptl_crystal_density_method 'not measured'
_exptl_crystal_description bar
_exptl_crystal_F_000 636
_exptl_crystal_size_max 0.28
_exptl_crystal_size_mid 0.16
_exptl_crystal_size_min 0.12
_refine_diff_density_max 2.026
_refine_diff_density_min -1.625
_refine_ls_extinction_method none
_refine_ls_goodness_of_fit_ref 1.104
_refine_ls_hydrogen_treatment constr
_refine_ls_matrix_type full
_refine_ls_number_parameters 289
_refine_ls_number_reflns 4256
_refine_ls_number_restraints 0
_refine_ls_restrained_S_all 1.104
_refine_ls_R_factor_all 0.0786
_refine_ls_R_factor_gt 0.0624
_refine_ls_shift/su_max 0.000
_refine_ls_shift/su_mean 0.000
_refine_ls_structure_factor_coef Fsqd
_refine_ls_weighting_details 'calc w=1/[\s^2^(Fo^2^)+(0.0941P)^2^+1.6163P] where P=(Fo^2^+2Fc^2^)/3'
_refine_ls_weighting_scheme calc
_refine_ls_wR_factor_gt 0.1669
_refine_ls_wR_factor_ref 0.1784
_reflns_number_gt 3348
_reflns_number_total 4256
_reflns_threshold_expression I>2\s(I)
_cod_data_source_file eg3111.cif
_cod_data_source_block I
_cod_original_cell_volume 1174.7(5)
_cod_original_sg_symbol_Hall -P1
_cod_database_code 2018944

loop_
_symmetry_equiv_pos_as_xyz
'x, y, z'
'-x, -y, -z'

loop_
_atom_site_type_symbol
_atom_site_label
_atom_site_fract_x
_atom_site_fract_y
_atom_site_fract_z
_atom_site_U_iso_or_equiv
_atom_site_adp_type
_atom_site_calc_flag
_atom_site_refinement_flags
_atom_site_occupancy
_atom_site_symmetry_multiplicity
Br Br1 0.72809(12) 0.13263(12) 0.08554(8) 0.0669(3) Uani d . 1 1
Br Br2 0.50224(10) -0.02270(10) 0.31475(8) 0.0564(3) Uani d . 1 1
C C1 0.7284(9) 0.8361(9) -0.1574(6) 0.0447(19) Uani d . 1 1
H H1 0.7302 0.8830 -0.2090 0.054 Uiso calc R 1 1
C C2 0.8654(10) 0.8238(11) -0.0919(7) 0.054(2) Uani d . 1 1
H H2 0.9577 0.8601 -0.1000 0.064 Uiso calc R 1 1
C C3 0.8640(10) 0.7573(10) -0.0145(7) 0.051(2) Uani d . 1 1
H H3 0.9556 0.7473 0.0303 0.061 Uiso calc R 1 1
C C4 0.7246(8) 0.7048(8) -0.0032(6) 0.0348(16) Uani d . 1 1
C C5 0.5922(8) 0.7210(8) -0.0741(6) 0.0364(17) Uani d . 1 1
H H5 0.4980 0.6861 -0.0677 0.044 Uiso calc R 1 1
C C6 0.7147(8) 0.6424(8) 0.0847(6) 0.0361(17) Uani d . 1 1
C C7 0.6005(8) 0.6606(8) 0.1269(6) 0.0348(16) Uani d . 1 1
H H7 0.5261 0.7048 0.0961 0.042 Uiso calc R 1 1
C C8 0.5952(8) 0.6144(8) 0.2135(6) 0.0357(16) Uani d . 1 1
H H8 0.5169 0.6271 0.2403 0.043 Uiso calc R 1 1
C C9 0.7062(8) 0.5486(7) 0.2616(6) 0.0345(16) Uani d . 1 1
C C10 0.8169(9) 0.5250(8) 0.2178(6) 0.0431(19) Uani d . 1 1
H H10 0.8881 0.4767 0.2468 0.052 Uiso calc R 1 1
C C11 0.8230(9) 0.5726(8) 0.1305(6) 0.0427(18) Uani d . 1 1
H H11 0.8996 0.5578 0.1025 0.051 Uiso calc R 1 1
C C12 0.7061(8) 0.5069(8) 0.3580(5) 0.0333(16) Uani d . 1 1
C C13 0.7188(8) 0.3921(8) 0.4776(6) 0.0352(16) Uani d . 1 1
C C14 0.7294(10) 0.2935(9) 0.5360(6) 0.047(2) Uani d . 1 1
H H14 0.7313 0.2021 0.5066 0.057 Uiso calc R 1 1
C C15 0.7368(10) 0.3366(10) 0.6388(7) 0.053(2) Uani d . 1 1
H H15 0.7453 0.2728 0.6796 0.064 Uiso calc R 1 1
C C16 0.7322(10) 0.4709(10) 0.6838(7) 0.053(2) Uani d . 1 1
H H16 0.7396 0.4957 0.7542 0.064 Uiso calc R 1 1
C C17 0.7169(9) 0.5691(9) 0.6268(6) 0.047(2) Uani d . 1 1
H H17 0.7104 0.6590 0.6560 0.057 Uiso calc R 1 1
C C18 0.7115(8) 0.5260(8) 0.5227(6) 0.0380(17) Uani d . 1 1
C C19 0.7062(9) 0.7475(8) 0.4641(7) 0.0453(19) Uani d . 1 1
H H19A 0.6173 0.7624 0.4829 0.054 Uiso calc R 1 1
H H19B 0.6970 0.7741 0.3989 0.054 Uiso calc R 1 1
C C20 0.8490(8) 0.8410(7) 0.5493(6) 0.0340(16) Uani d . 1 1
C C21 0.8425(9) 0.9734(8) 0.5980(7) 0.046(2) Uani d . 1 1
H H21 0.7514 1.0026 0.5790 0.056 Uiso calc R 1 1
C C22 0.9733(11) 1.0613(10) 0.6751(9) 0.074(3) Uani d . 1 1
H H22 0.9718 1.1506 0.7094 0.089 Uiso calc R 1 1
C C23 1.1053(11) 1.0151(9) 0.7002(9) 0.068(3) Uani d . 1 1
H H23 1.1935 1.0765 0.7509 0.081 Uiso calc R 1 1
C C24 0.9868(8) 0.8034(8) 0.5820(6) 0.0384(17) Uani d . 1 1
H H24 0.9911 0.7138 0.5503 0.046 Uiso calc R 1 1
Cd Cd1 0.64339(6) 0.16969(6) 0.24849(4) 0.0364(2) Uani d . 1 1
N N1 0.5924(7) 0.7835(7) -0.1503(5) 0.0393(15) Uani d . 1 1
N N2 0.7140(7) 0.3821(6) 0.3747(5) 0.0363(14) Uani d . 1 1
N N3 0.7043(7) 0.5982(6) 0.4458(5) 0.0350(14) Uani d . 1 1
N N4 1.1153(7) 0.8880(7) 0.6567(6) 0.0488(17) Uani d . 1 1
O O1 0.7725(9) 0.2847(11) -0.1092(7) 0.104(3) Uani d . 1 1
H H1A 0.7634 0.2575 -0.0559 0.125 Uiso d R 1 1
H H1B 0.7134 0.2208 -0.1642 0.125 Uiso d R 1 1

loop_
_atom_site_aniso_label
_atom_site_aniso_U_11
_atom_site_aniso_U_22
_atom_site_aniso_U_33
_atom_site_aniso_U_12
_atom_site_aniso_U_13
_atom_site_aniso_U_23
Br1 0.0616(6) 0.0932(8) 0.0639(6) 0.0345(5) 0.0373(5) 0.0227(6)
Br2 0.0507(5) 0.0512(6) 0.0753(7) 0.0100(4) 0.0215(4) 0.0361(5)
C1 0.048(5) 0.048(5) 0.049(5) 0.013(4) 0.026(4) 0.022(4)
C2 0.040(4) 0.075(6) 0.059(5) 0.016(4) 0.027(4) 0.029(5)
C3 0.041(4) 0.066(6) 0.055(5) 0.020(4) 0.018(4) 0.026(5)
C4 0.032(4) 0.038(4) 0.035(4) 0.010(3) 0.013(3) 0.010(3)
C5 0.032(4) 0.042(4) 0.037(4) 0.008(3) 0.013(3) 0.013(3)
C6 0.033(4) 0.034(4) 0.037(4) 0.008(3) 0.005(3) 0.011(3)
C7 0.034(4) 0.037(4) 0.038(4) 0.013(3) 0.012(3) 0.015(3)
C8 0.031(4) 0.040(4) 0.038(4) 0.012(3) 0.009(3) 0.016(3)
C9 0.036(4) 0.029(4) 0.035(4) 0.005(3) 0.008(3) 0.009(3)
C10 0.040(4) 0.041(4) 0.046(5) 0.014(3) 0.006(3) 0.016(4)
C11 0.044(4) 0.043(4) 0.051(5) 0.020(4) 0.020(4) 0.021(4)
C12 0.029(3) 0.034(4) 0.029(4) 0.006(3) 0.003(3) 0.003(3)
C13 0.033(4) 0.032(4) 0.041(4) 0.007(3) 0.012(3) 0.012(3)
C14 0.059(5) 0.041(5) 0.046(5) 0.014(4) 0.018(4) 0.019(4)
C15 0.055(5) 0.051(5) 0.055(5) 0.003(4) 0.018(4) 0.027(5)
C16 0.055(5) 0.063(6) 0.039(5) 0.003(4) 0.019(4) 0.012(4)
C17 0.055(5) 0.044(5) 0.038(4) 0.005(4) 0.019(4) 0.003(4)
C18 0.035(4) 0.037(4) 0.038(4) 0.004(3) 0.009(3) 0.011(3)
C19 0.042(4) 0.035(4) 0.050(5) 0.016(3) 0.003(4) 0.009(4)
C20 0.037(4) 0.026(4) 0.040(4) 0.009(3) 0.011(3) 0.012(3)
C21 0.044(4) 0.040(4) 0.053(5) 0.019(4) 0.010(4) 0.010(4)
C22 0.064(6) 0.036(5) 0.095(8) 0.018(4) -0.002(6) -0.004(5)
C23 0.048(5) 0.034(5) 0.091(7) 0.011(4) -0.006(5) -0.003(5)
C24 0.036(4) 0.032(4) 0.045(4) 0.012(3) 0.013(3) 0.004(3)
Cd1 0.0355(3) 0.0342(3) 0.0396(3) 0.0091(2) 0.0113(2) 0.0123(2)
N1 0.040(3) 0.044(4) 0.038(3) 0.010(3) 0.015(3) 0.017(3)
N2 0.041(3) 0.033(3) 0.036(3) 0.011(3) 0.010(3) 0.012(3)
N3 0.032(3) 0.036(3) 0.034(3) 0.009(3) 0.007(2) 0.008(3)
N4 0.040(4) 0.033(4) 0.066(5) 0.009(3) 0.007(3) 0.015(3)
O1 0.075(5) 0.151(9) 0.082(6) 0.016(5) 0.021(4) 0.039(6)

loop_
_atom_type_symbol
_atom_type_description
_atom_type_scat_dispersion_real
_atom_type_scat_dispersion_imag
_atom_type_scat_source
C C 0.0033 0.0016 'International Tables Vol C Tables 4.2.6.8 and 6.1.1.4'
H H 0.0000 0.0000 'International Tables Vol C Tables 4.2.6.8 and 6.1.1.4'
N N 0.0061 0.0033 'International Tables Vol C Tables 4.2.6.8 and 6.1.1.4'
O O 0.0106 0.0060 'International Tables Vol C Tables 4.2.6.8 and 6.1.1.4'
Br Br -0.2901 2.4595 'International Tables Vol C Tables 4.2.6.8 and 6.1.1.4'
Cd Cd -0.8075 1.2024 'International Tables Vol C Tables 4.2.6.8 and 6.1.1.4'

loop_
_geom_angle_atom_site_label_1
_geom_angle_atom_site_label_2
_geom_angle_atom_site_label_3
_geom_angle_site_symmetry_1
_geom_angle_site_symmetry_3
_geom_angle
_geom_angle_publ_flag
Cd1 Br1 H1A . . 140.3 ?
N1 C1 C2 . . 122.9(7) ?
N1 C1 H1 . . 118.6 ?
C2 C1 H1 . . 118.6 ?
C3 C2 C1 . . 119.0(8) ?
C3 C2 H2 . . 120.5 ?
C1 C2 H2 . . 120.5 ?
C2 C3 C4 . . 119.6(8) ?
C2 C3 H3 . . 120.2 ?
C4 C3 H3 . . 120.2 ?
C5 C4 C3 . . 117.1(7) ?
C5 C4 C6 . . 120.0(6) ?
C3 C4 C6 . . 122.8(7) ?
N1 C5 C4 . . 123.6(7) ?
N1 C5 H5 . . 118.2 ?
C4 C5 H5 . . 118.2 ?
C7 C6 C11 . . 118.5(7) ?
C7 C6 C4 . . 119.5(6) ?
C11 C6 C4 . . 121.9(7) ?
C8 C7 C6 . . 121.2(7) ?
C8 C7 H7 . . 119.4 ?
C6 C7 H7 . . 119.4 ?
C7 C8 C9 . . 120.5(7) ?
C7 C8 H8 . . 119.7 ?
C9 C8 H8 . . 119.7 ?
C10 C9 C8 . . 118.8(7) ?
C10 C9 C12 . . 120.7(7) ?
C8 C9 C12 . . 120.5(7) ?
C9 C10 C11 . . 120.6(7) ?
C9 C10 H10 . . 119.7 ?
C11 C10 H10 . . 119.7 ?
C10 C11 C6 . . 120.3(8) ?
C10 C11 H11 . . 119.9 ?
C6 C11 H11 . . 119.9 ?
N2 C12 N3 . . 111.0(6) ?
N2 C12 C9 . . 126.3(7) ?
N3 C12 C9 . . 122.7(7) ?
C18 C13 N2 . . 109.3(6) ?
C18 C13 C14 . . 119.9(7) ?
N2 C13 C14 . . 130.8(7) ?
C15 C14 C13 . . 117.3(8) ?
C15 C14 H14 . . 121.4 ?
C13 C14 H14 . . 121.4 ?
C14 C15 C16 . . 122.5(8) ?
C14 C15 H15 . . 118.8 ?
C16 C15 H15 . . 118.8 ?
C17 C16 C15 . . 121.4(8) ?
C17 C16 H16 . . 119.3 ?
C15 C16 H16 . . 119.3 ?
C16 C17 C18 . . 116.1(8) ?
C16 C17 H17 . . 122.0 ?
C18 C17 H17 . . 122.0 ?
C13 C18 N3 . . 105.8(7) ?
C13 C18 C17 . . 122.8(7) ?
N3 C18 C17 . . 131.4(7) ?
N3 C19 C20 . . 113.7(6) ?
N3 C19 H19A . . 108.8 ?
C20 C19 H19A . . 108.8 ?
N3 C19 H19B . . 108.8 ?
C20 C19 H19B . . 108.8 ?
H19A C19 H19B . . 107.7 ?
C24 C20 C21 . . 117.7(7) ?
C24 C20 C19 . . 124.1(7) ?
C21 C20 C19 . . 118.2(7) ?
C22 C21 C20 . . 118.9(8) ?
C22 C21 H21 . . 120.6 ?
C20 C21 H21 . . 120.6 ?
C23 C22 C21 . . 118.9(9) ?
C23 C22 H22 . . 120.6 ?
C21 C22 H22 . . 120.6 ?
N4 C23 C22 . . 124.0(8) ?
N4 C23 H23 . . 118.0 ?
C22 C23 H23 . . 118.0 ?
N4 C24 C20 . . 124.1(7) ?
N4 C24 H24 . . 117.9 ?
C20 C24 H24 . . 117.9 ?
N2 Cd1 N1 . 2_665 92.7(2) y
N2 Cd1 N4 . 2_766 89.9(2) y
N1 Cd1 N4 2_665 2_766 177.4(2) y
N2 Cd1 Br1 . . 123.50(15) y
N1 Cd1 Br1 2_665 . 91.39(15) y
N4 Cd1 Br1 2_766 . 86.88(18) y
N2 Cd1 Br2 . . 108.50(15) y
N1 Cd1 Br2 2_665 . 93.21(15) y
N4 Cd1 Br2 2_766 . 86.34(16) y
Br1 Cd1 Br2 . . 127.48(4) y
C5 N1 C1 . . 117.8(7) ?
C5 N1 Cd1 . 2_665 118.4(5) ?
C1 N1 Cd1 . 2_665 123.0(5) ?
C12 N2 C13 . . 106.6(6) ?
C12 N2 Cd1 . . 127.1(5) ?
C13 N2 Cd1 . . 122.8(5) ?
C12 N3 C18 . . 107.3(6) ?
C12 N3 C19 . . 129.1(6) ?
C18 N3 C19 . . 123.4(6) ?
C23 N4 C24 . . 116.4(7) ?
C23 N4 Cd1 . 2_766 113.1(5) ?
C24 N4 Cd1 . 2_766 129.4(5) ?
H1A O1 H1B . . 107.0 ?

loop_
_geom_bond_atom_site_label_1
_geom_bond_atom_site_label_2
_geom_bond_site_symmetry_2
_geom_bond_distance
_geom_bond_publ_flag
Cd1 Br1 . 2.5766(12) y
Cd1 Br2 . 2.6233(10) y
C1 N1 . 1.336(10) ?
C1 C2 . 1.373(12) ?
C1 H1 . 0.9300 ?
C2 C3 . 1.367(12) ?
C2 H2 . 0.9300 ?
C3 C4 . 1.392(11) ?
C3 H3 . 0.9300 ?
C4 C5 . 1.388(10) ?
C4 C6 . 1.488(10) ?
C5 N1 . 1.326(9) ?
C5 H5 . 0.9300 ?
C6 C7 . 1.383(11) ?
C6 C11 . 1.396(10) ?
C7 C8 . 1.374(10) ?
C7 H7 . 0.9300 ?
C8 C9 . 1.396(10) ?
C8 H8 . 0.9300 ?
C9 C10 . 1.378(11) ?
C9 C12 . 1.470(10) ?
C10 C11 . 1.392(11) ?
C10 H10 . 0.9300 ?
C11 H11 . 0.9300 ?
C12 N2 . 1.327(9) ?
C12 N3 . 1.368(9) ?
C13 C18 . 1.384(10) ?
C13 N2 . 1.387(9) ?
C13 C14 . 1.392(10) ?
C14 C15 . 1.372(12) ?
C14 H14 . 0.9300 ?
C15 C16 . 1.379(13) ?
C15 H15 . 0.9300 ?
C16 C17 . 1.376(12) ?
C16 H16 . 0.9300 ?
C17 C18 . 1.396(11) ?
C17 H17 . 0.9300 ?
C18 N3 . 1.389(9) ?
C19 N3 . 1.463(9) ?
C19 C20 . 1.500(10) ?
C19 H19A . 0.9700 ?
C19 H19B . 0.9700 ?
C20 C24 . 1.377(10) ?
C20 C21 . 1.382(11) ?
C21 C22 . 1.377(12) ?
C21 H21 . 0.9300 ?
C22 C23 . 1.365(13) ?
C22 H22 . 0.9300 ?
C23 N4 . 1.327(11) ?
C23 H23 . 0.9300 ?
C24 N4 . 1.342(10) ?
C24 H24 . 0.9300 ?
Cd1 N2 . 2.315(6) y
Cd1 N1 2_665 2.397(6) y
Cd1 N4 2_766 2.475(7) y
N1 Cd1 2_665 2.397(6) ?
N4 Cd1 2_766 2.475(7) ?
O1 H1A . 0.8549 ?
O1 H1B . 0.8530 ?

loop_
_geom_hbond_atom_site_label_D
_geom_hbond_atom_site_label_H
_geom_hbond_atom_site_label_A
_geom_hbond_site_symmetry_A
_geom_hbond_distance_DH
_geom_hbond_distance_HA
_geom_hbond_distance_DA
_geom_hbond_angle_DHA
O1 H1B Br2 2_655 0.85 2.62 3.459(9) 169.9
O1 H1A Br1 . 0.85 2.59 3.433(9) 170.2

loop_
_geom_torsion_atom_site_label_1
_geom_torsion_atom_site_label_2
_geom_torsion_atom_site_label_3
_geom_torsion_atom_site_label_4
_geom_torsion_site_symmetry_1
_geom_torsion_site_symmetry_4
_geom_torsion
N1 C1 C2 C3 . . -1.3(14)
C1 C2 C3 C4 . . -0.5(14)
C2 C3 C4 C5 . . 1.3(13)
C2 C3 C4 C6 . . -174.5(8)
C3 C4 C5 N1 . . -0.3(12)
C6 C4 C5 N1 . . 175.6(7)
C5 C4 C6 C7 . . -30.2(10)
C3 C4 C6 C7 . . 145.5(8)
C5 C4 C6 C11 . . 153.6(8)
C3 C4 C6 C11 . . -30.7(11)
C11 C6 C7 C8 . . 1.6(11)
C4 C6 C7 C8 . . -174.7(7)
C6 C7 C8 C9 . . 0.5(11)
C7 C8 C9 C10 . . -3.0(11)
C7 C8 C9 C12 . . 176.3(7)
C8 C9 C10 C11 . . 3.5(11)
C12 C9 C10 C11 . . -175.8(7)
C9 C10 C11 C6 . . -1.4(12)
C7 C6 C11 C10 . . -1.1(11)
C4 C6 C11 C10 . . 175.1(7)
C10 C9 C12 N2 . . -50.4(10)
C8 C9 C12 N2 . . 130.3(8)
C10 C9 C12 N3 . . 126.6(8)
C8 C9 C12 N3 . . -52.7(10)
C18 C13 C14 C15 . . -2.0(11)
N2 C13 C14 C15 . . 177.9(8)
C13 C14 C15 C16 . . 0.8(13)
C14 C15 C16 C17 . . 1.2(14)
C15 C16 C17 C18 . . -2.1(12)
N2 C13 C18 N3 . . -0.8(8)
C14 C13 C18 N3 . . 179.1(7)
N2 C13 C18 C17 . . -178.8(7)
C14 C13 C18 C17 . . 1.1(11)
C16 C17 C18 C13 . . 0.9(11)
C16 C17 C18 N3 . . -176.5(8)
N3 C19 C20 C24 . . 22.1(12)
N3 C19 C20 C21 . . -158.2(7)
C24 C20 C21 C22 . . 0.9(13)
C19 C20 C21 C22 . . -178.9(9)
C20 C21 C22 C23 . . 0.5(16)
C21 C22 C23 N4 . . -1.8(19)
C21 C20 C24 N4 . . -1.1(12)
C19 C20 C24 N4 . . 178.6(8)
H1A Br1 Cd1 N2 . . -41.4
H1A Br1 Cd1 N1 . 2_665 52.7
H1A Br1 Cd1 N4 . 2_766 -129.2
H1A Br1 Cd1 Br2 . . 147.8
C4 C5 N1 C1 . . -1.4(12)
C4 C5 N1 Cd1 . 2_665 -171.4(6)
C2 C1 N1 C5 . . 2.2(13)
C2 C1 N1 Cd1 . 2_665 171.7(7)
N3 C12 N2 C13 . . -0.4(8)
C9 C12 N2 C13 . . 176.8(7)
N3 C12 N2 Cd1 . . 158.6(5)
C9 C12 N2 Cd1 . . -24.1(10)
C18 C13 N2 C12 . . 0.8(8)
C14 C13 N2 C12 . . -179.1(8)
C18 C13 N2 Cd1 . . -159.4(5)
C14 C13 N2 Cd1 . . 20.7(11)
N1 Cd1 N2 C12 2_665 . -44.9(6)
N4 Cd1 N2 C12 2_766 . 134.7(6)
Br1 Cd1 N2 C12 . . 48.5(6)
Br2 Cd1 N2 C12 . . -139.2(5)
N1 Cd1 N2 C13 2_665 . 111.0(5)
N4 Cd1 N2 C13 2_766 . -69.4(5)
Br1 Cd1 N2 C13 . . -155.6(5)
Br2 Cd1 N2 C13 . . 16.7(6)
N2 C12 N3 C18 . . 0.0(8)
C9 C12 N3 C18 . . -177.5(6)
N2 C12 N3 C19 . . 175.7(6)
C9 C12 N3 C19 . . -1.7(11)
C13 C18 N3 C12 . . 0.5(8)
C17 C18 N3 C12 . . 178.3(8)
C13 C18 N3 C19 . . -175.5(6)
C17 C18 N3 C19 . . 2.2(12)
C20 C19 N3 C12 . . -114.9(8)
C20 C19 N3 C18 . . 60.3(10)
C22 C23 N4 C24 . . 1.6(17)
C22 C23 N4 Cd1 . 2_766 -167.4(10)
C20 C24 N4 C23 . . -0.1(13)
C20 C24 N4 Cd1 . 2_766 166.8(6)
